data_7205041
loop_
_publ_author_name
'Thallapally, Praveen K.'
'Katz, A. K.'
'Carrell, H. L.'
'Desiraju, Gautam R.'

_publ_section_title
;
 C--H&#x22EF;O hydrogen bonds in molecular complexes of
 1,3,5-trinitrobenzene with some N-heterocycles
;
_journal_issue 18
_journal_name_full CrystEngComm
_journal_page_first 87
_journal_paper_doi 10.1039/b301677c
_journal_volume 5
_journal_year 2003
_chemical_formula_moiety 'C18 H11 N5 O6'
_chemical_formula_sum 'C18 H11 N5 O6'
_chemical_formula_weight 393.32
_chemical_name_common 'Complex of TNB and phenonthroline'
_chemical_name_systematic
; 
 1:1 Molecular Complex of TNB and 1,10-Phenonthroline
;
_space_group_IT_number 14
_symmetry_space_group_name_Hall '-P 2yn'
_symmetry_space_group_name_H-M 'P 1 21/n 1'
_atom_sites_solution_hydrogens geom
_atom_sites_solution_primary direct
_atom_sites_solution_secondary difmap
_audit_creation_method SHELXL-97
_cell_angle_alpha 90.00
_cell_angle_beta 108.89(3)
_cell_angle_gamma 90.00
_cell_formula_units_Z 4
_cell_length_a 10.962(2)
_cell_length_b 13.480(3)
_cell_length_c 12.092(2)
_cell_measurement_reflns_used 250
_cell_measurement_temperature 120(2)
_cell_measurement_theta_max 18.00
_cell_measurement_theta_min 10.10
_cell_volume 1690.6(6)
_computing_cell_refinement 'MADNES-Messerschmidt & Pflugrath'
_computing_data_collection 'MADNES-Messerschmidt & Pflugrath'
_computing_data_reduction 'MADNES-Messerschmidt & Pflugrath'
_computing_structure_refinement 'SHELXL-97 (Sheldrick, 1997)'
_computing_structure_solution 'SHELXS-97 (Sheldrick, 1990)'
_diffrn_ambient_temperature 293(2)
_diffrn_measured_fraction_theta_full 0.963
_diffrn_measured_fraction_theta_max 0.963
_diffrn_measurement_device_type 'Nonius FAST area detector'
_diffrn_measurement_method 'box integration'
_diffrn_radiation_monochromator graphite
_diffrn_radiation_source 'fine-focus sealed tube'
_diffrn_radiation_type MoK\a
_diffrn_radiation_wavelength 0.71073
_diffrn_reflns_av_R_equivalents 0.0000
_diffrn_reflns_av_sigmaI/netI 0.0191
_diffrn_reflns_limit_h_max 14
_diffrn_reflns_limit_h_min 0
_diffrn_reflns_limit_k_max 17
_diffrn_reflns_limit_k_min 0
_diffrn_reflns_limit_l_max 14
_diffrn_reflns_limit_l_min -15
_diffrn_reflns_number 3817
_diffrn_reflns_theta_full 27.69
_diffrn_reflns_theta_max 27.69
_diffrn_reflns_theta_min 2.33
_exptl_absorpt_coefficient_mu 0.120
_exptl_absorpt_correction_type none
_exptl_crystal_colour colorless
_exptl_crystal_density_diffrn 1.545
_exptl_crystal_density_method 'not measured'
_exptl_crystal_description block
_exptl_crystal_F_000 808
_exptl_crystal_size_max 0.35
_exptl_crystal_size_mid 0.35
_exptl_crystal_size_min 0.20
_refine_diff_density_max 0.361
_refine_diff_density_min -0.363
_refine_diff_density_rms 0.076
_refine_ls_extinction_method none
_refine_ls_goodness_of_fit_ref 1.051
_refine_ls_hydrogen_treatment mixed
_refine_ls_matrix_type full
_refine_ls_number_parameters 262
_refine_ls_number_reflns 3817
_refine_ls_number_restraints 0
_refine_ls_restrained_S_all 1.051
_refine_ls_R_factor_all 0.0587
_refine_ls_R_factor_gt 0.0490
_refine_ls_shift/su_max 0.000
_refine_ls_shift/su_mean 0.000
_refine_ls_structure_factor_coef Fsqd
_refine_ls_weighting_details 'calc w=1/[\s^2^(Fo^2^)+(0.0859P)^2^+0.9092P] where P=(Fo^2^+2Fc^2^)/3''
_refine_ls_weighting_scheme calc
_refine_ls_wR_factor_gt 0.1271
_refine_ls_wR_factor_ref 0.1408
_reflns_number_gt 3210
_reflns_number_total 3817
_reflns_threshold_expression >2sigma(I)
_cod_data_source_file b301677c.txt
_cod_data_source_block TNBPNRM
_cod_database_code 7205041

loop_
_symmetry_equiv_pos_as_xyz
'x, y, z'
'-x+1/2, y+1/2, -z+1/2'
'-x, -y, -z'
'x-1/2, -y-1/2, z-1/2'

loop_
_atom_site_label
_atom_site_type_symbol
_atom_site_fract_x
_atom_site_fract_y
_atom_site_fract_z
_atom_site_U_iso_or_equiv
_atom_site_adp_type
_atom_site_occupancy
_atom_site_symmetry_multiplicity
_atom_site_calc_flag
_atom_site_refinement_flags
_atom_site_disorder_assembly
_atom_site_disorder_group
N1 N 0.59325(12) 0.14913(9) 0.34461(11) 0.0143(3) Uani 1 1 d . . .
N2 N 0.79123(12) 0.21031(9) 0.26534(11) 0.0163(3) Uani 1 1 d . . .
C11 C 0.71304(14) 0.28062(10) 0.28851(12) 0.0128(3) Uani 1 1 d . . .
C4 C 0.52856(14) 0.32111(10) 0.35671(13) 0.0149(3) Uani 1 1 d . . .
C1 C 0.49904(14) 0.12154(11) 0.38552(13) 0.0164(3) Uani 1 1 d . . .
H1B H 0.4884 0.0541 0.3957 0.020 Uiso 1 1 calc R . .
C12 C 0.60867(13) 0.24831(10) 0.33035(11) 0.0117(3) Uani 1 1 d . . .
C7 C 0.73086(14) 0.38407(11) 0.27539(13) 0.0156(3) Uani 1 1 d . . .
C2 C 0.41460(14) 0.18794(12) 0.41424(13) 0.0187(3) Uani 1 1 d . . .
H2B H 0.3502 0.1648 0.4422 0.022 Uiso 1 1 calc R . .
C3 C 0.42991(15) 0.28815(12) 0.39976(14) 0.0190(3) Uani 1 1 d . . .
H3A H 0.3758 0.3337 0.4182 0.023 Uiso 1 1 calc R . .
C9 C 0.91535(16) 0.34319(13) 0.21827(14) 0.0235(3) Uani 1 1 d . . .
H9A H 0.9859 0.3612 0.1961 0.028 Uiso 1 1 calc R . .
C10 C 0.88846(16) 0.24229(12) 0.23160(14) 0.0206(3) Uani 1 1 d . . .
H10A H 0.9423 0.1950 0.2157 0.025 Uiso 1 1 calc R . .
C5 C 0.54838(15) 0.42505(11) 0.33931(14) 0.0200(3) Uani 1 1 d . . .
H5A H 0.4944 0.4720 0.3556 0.024 Uiso 1 1 calc R . .
C6 C 0.64498(15) 0.45512(11) 0.29937(14) 0.0207(3) Uani 1 1 d . . .
H6A H 0.6555 0.5223 0.2875 0.025 Uiso 1 1 calc R . .
C8 C 0.83544(16) 0.41412(12) 0.23868(14) 0.0208(3) Uani 1 1 d . . .
H8A H 0.8498 0.4810 0.2285 0.025 Uiso 1 1 calc R . .
N5 N 0.23452(13) 0.09995(10) 0.14742(12) 0.0202(3) Uani 1 1 d . . .
O6 O 0.13796(13) 0.13056(10) 0.16723(13) 0.0329(3) Uani 1 1 d . . .
N4 N 0.59802(12) 0.17874(10) 0.00736(11) 0.0182(3) Uani 1 1 d . . .
O4 O 0.62674(12) 0.08996(9) 0.01951(11) 0.0267(3) Uani 1 1 d . . .
C18 C 0.27667(14) 0.27259(11) 0.10415(13) 0.0154(3) Uani 1 1 d . . .
H18A H 0.2074 0.2932 0.1269 0.019 Uiso 1 1 calc R . .
C16 C 0.41577(14) 0.13983(11) 0.07665(12) 0.0145(3) Uani 1 1 d . . .
H16A H 0.4378 0.0730 0.0803 0.017 Uiso 1 1 calc R . .
O1 O 0.22533(12) 0.46909(9) 0.09594(12) 0.0282(3) Uani 1 1 d . . .
N3 N 0.31160(13) 0.44540(10) 0.05697(12) 0.0207(3) Uani 1 1 d . . .
C15 C 0.48531(13) 0.21126(11) 0.03970(12) 0.0138(3) Uani 1 1 d . . .
O5 O 0.27054(13) 0.01327(9) 0.15761(11) 0.0289(3) Uani 1 1 d . . .
C14 C 0.45446(14) 0.31194(11) 0.03148(12) 0.0139(3) Uani 1 1 d . . .
H14A H 0.5016 0.3581 0.0050 0.017 Uiso 1 1 calc R . .
C17 C 0.31183(14) 0.17328(11) 0.10789(12) 0.0149(3) Uani 1 1 d . . .
O3 O 0.65612(12) 0.24192(10) -0.02873(12) 0.0283(3) Uani 1 1 d . . .
C13 C 0.34955(14) 0.33960(10) 0.06497(13) 0.0152(3) Uani 1 1 d . . .
O2 O 0.36769(13) 0.50255(9) 0.01133(14) 0.0352(3) Uani 1 1 d . . .

loop_
_atom_site_aniso_label
_atom_site_aniso_U_11
_atom_site_aniso_U_22
_atom_site_aniso_U_33
_atom_site_aniso_U_23
_atom_site_aniso_U_13
_atom_site_aniso_U_12
N1 0.0140(6) 0.0126(6) 0.0159(6) 0.0010(4) 0.0044(5) -0.0004(4)
N2 0.0161(6) 0.0168(6) 0.0172(6) -0.0013(5) 0.0072(5) -0.0003(5)
C11 0.0129(7) 0.0124(7) 0.0113(6) 0.0003(5) 0.0016(5) -0.0003(5)
C4 0.0126(7) 0.0135(7) 0.0168(7) -0.0014(5) 0.0022(5) 0.0020(5)
C1 0.0173(7) 0.0150(7) 0.0166(7) 0.0021(5) 0.0049(6) -0.0013(5)
C12 0.0110(6) 0.0114(6) 0.0109(6) -0.0004(5) 0.0011(5) 0.0012(5)
C7 0.0149(7) 0.0142(7) 0.0148(7) 0.0013(5) 0.0008(5) -0.0021(5)
C2 0.0143(7) 0.0244(8) 0.0187(7) 0.0004(6) 0.0074(6) -0.0015(6)
C3 0.0159(7) 0.0210(7) 0.0208(7) -0.0026(6) 0.0069(6) 0.0036(6)
C9 0.0217(8) 0.0287(8) 0.0229(8) 0.0000(6) 0.0113(6) -0.0085(6)
C10 0.0198(8) 0.0232(8) 0.0217(7) -0.0031(6) 0.0107(6) -0.0017(6)
C5 0.0171(7) 0.0128(7) 0.0273(8) -0.0035(6) 0.0031(6) 0.0032(5)
C6 0.0205(8) 0.0104(6) 0.0265(8) 0.0005(6) 0.0013(6) 0.0000(6)
C8 0.0221(8) 0.0180(7) 0.0204(7) 0.0027(6) 0.0044(6) -0.0069(6)
N5 0.0203(7) 0.0206(6) 0.0201(6) -0.0001(5) 0.0071(5) -0.0079(5)
O6 0.0235(6) 0.0317(7) 0.0504(8) 0.0054(6) 0.0216(6) -0.0048(5)
N4 0.0146(6) 0.0198(6) 0.0205(6) -0.0038(5) 0.0062(5) -0.0010(5)
O4 0.0235(6) 0.0204(6) 0.0373(7) -0.0049(5) 0.0113(5) 0.0039(5)
C18 0.0121(7) 0.0174(7) 0.0163(7) -0.0005(5) 0.0039(5) -0.0007(5)
C16 0.0154(7) 0.0124(6) 0.0143(6) 0.0004(5) 0.0028(5) -0.0016(5)
O1 0.0272(7) 0.0219(6) 0.0369(7) -0.0059(5) 0.0124(5) 0.0061(5)
N3 0.0186(6) 0.0142(6) 0.0268(7) -0.0021(5) 0.0039(5) -0.0003(5)
C15 0.0110(7) 0.0153(7) 0.0144(6) -0.0008(5) 0.0028(5) -0.0015(5)
O5 0.0399(7) 0.0170(6) 0.0354(7) 0.0011(5) 0.0200(6) -0.0076(5)
C14 0.0126(7) 0.0134(7) 0.0145(6) 0.0011(5) 0.0025(5) -0.0034(5)
C17 0.0138(7) 0.0154(7) 0.0145(6) 0.0007(5) 0.0032(5) -0.0051(5)
O3 0.0215(6) 0.0291(6) 0.0403(7) 0.0027(5) 0.0185(5) -0.0036(5)
C13 0.0156(7) 0.0113(6) 0.0170(7) -0.0004(5) 0.0026(5) -0.0006(5)
O2 0.0293(7) 0.0152(6) 0.0638(9) 0.0104(6) 0.0188(7) -0.0004(5)

loop_
_atom_type_symbol
_atom_type_description
_atom_type_scat_dispersion_real
_atom_type_scat_dispersion_imag
_atom_type_scat_source
C C 0.0033 0.0016 'International Tables Vol C Tables 4.2.6.8 and 6.1.1.4'
H H 0.0000 0.0000 'International Tables Vol C Tables 4.2.6.8 and 6.1.1.4'
N N 0.0061 0.0033 'International Tables Vol C Tables 4.2.6.8 and 6.1.1.4'
O O 0.0106 0.0060 'International Tables Vol C Tables 4.2.6.8 and 6.1.1.4'

loop_
_geom_angle_atom_site_label_1
_geom_angle_atom_site_label_2
_geom_angle_atom_site_label_3
_geom_angle
_geom_angle_site_symmetry_1
_geom_angle_site_symmetry_3
_geom_angle_publ_flag
C1 N1 C12 117.52(12) . . ?
C10 N2 C11 117.14(13) . . ?
N2 C11 C7 122.59(13) . . ?
N2 C11 C12 118.57(12) . . ?
C7 C11 C12 118.82(13) . . ?
C3 C4 C12 117.86(13) . . ?
C3 C4 C5 121.82(13) . . ?
C12 C4 C5 120.31(13) . . ?
N1 C1 C2 124.28(14) . . ?
N1 C12 C4 122.50(13) . . ?
N1 C12 C11 118.62(12) . . ?
C4 C12 C11 118.87(12) . . ?
C8 C7 C11 117.98(14) . . ?
C8 C7 C6 121.50(14) . . ?
C11 C7 C6 120.52(13) . . ?
C3 C2 C1 118.29(13) . . ?
C2 C3 C4 119.55(13) . . ?
C8 C9 C10 118.80(14) . . ?
N2 C10 C9 124.38(15) . . ?
C6 C5 C4 120.81(14) . . ?
C5 C6 C7 120.62(14) . . ?
C9 C8 C7 119.07(14) . . ?
O5 N5 O6 124.71(13) . . ?
O5 N5 C17 118.01(13) . . ?
O6 N5 C17 117.28(13) . . ?
O3 N4 O4 125.07(13) . . ?
O3 N4 C15 117.61(13) . . ?
O4 N4 C15 117.32(12) . . ?
C13 C18 C17 117.01(13) . . ?
C17 C16 C15 116.56(13) . . ?
O2 N3 O1 124.87(14) . . ?
O2 N3 C13 117.70(13) . . ?
O1 N3 C13 117.43(13) . . ?
C16 C15 C14 123.51(13) . . ?
C16 C15 N4 118.19(13) . . ?
C14 C15 N4 118.30(12) . . ?
C13 C14 C15 116.44(13) . . ?
C16 C17 C18 123.23(13) . . ?
C16 C17 N5 118.57(13) . . ?
C18 C17 N5 118.20(13) . . ?
C18 C13 C14 123.23(13) . . ?
C18 C13 N3 117.98(13) . . ?
C14 C13 N3 118.79(13) . . ?

loop_
_geom_bond_atom_site_label_1
_geom_bond_atom_site_label_2
_geom_bond_distance
_geom_bond_site_symmetry_2
_geom_bond_publ_flag
N1 C1 1.3343(19) . ?
N1 C12 1.3655(18) . ?
N2 C10 1.330(2) . ?
N2 C11 1.3663(18) . ?
C11 C7 1.4240(19) . ?
C11 C12 1.4593(19) . ?
C4 C3 1.415(2) . ?
C4 C12 1.4202(19) . ?
C4 C5 1.444(2) . ?
C1 C2 1.410(2) . ?
C7 C8 1.416(2) . ?
C7 C6 1.437(2) . ?
C2 C3 1.379(2) . ?
C9 C8 1.372(2) . ?
C9 C10 1.412(2) . ?
C5 C6 1.360(2) . ?
N5 O5 1.2267(19) . ?
N5 O6 1.2297(19) . ?
N5 C17 1.4785(18) . ?
N4 O3 1.2253(18) . ?
N4 O4 1.2341(18) . ?
N4 C15 1.4781(18) . ?
C18 C13 1.387(2) . ?
C18 C17 1.390(2) . ?
C16 C17 1.387(2) . ?
C16 C15 1.3887(19) . ?
O1 N3 1.2276(18) . ?
N3 O2 1.2230(19) . ?
N3 C13 1.4801(19) . ?
C15 C14 1.394(2) . ?
C14 C13 1.388(2) . ?
